data_2203879
loop_
_publ_author_name
'F\'abry, Jan'
'Krupkov\'a, Radmila'
'Van\<ek, P\<remysl'
'Du\<sek, Michal'
'N\<emec, Ivan'

_publ_section_title
;
 Bis(tetramethylammonium) tetrachloropalladate(II)
;
_journal_issue 7
_journal_name_full 'Acta Crystallographica Section E'
_journal_page_first m924
_journal_page_last m926
_journal_paper_doi 10.1107/S1600536804013388
_journal_volume 60
_journal_year 2004
_chemical_formula_iupac '(C4 H12 N)2 [Pd Cl4]'
_chemical_formula_moiety '2C4 H12 N 1+, Cl4 Pd 2-'
_chemical_formula_sum 'C8 H24 Cl4 N2 Pd'
_chemical_formula_weight 396.49
_chemical_name_systematic
;
bis(tetramethylammonium) tetrachloropalladate(II)
;
_space_group_IT_number 136
_symmetry_cell_setting tetragonal
_symmetry_space_group_name_Hall '-P 4n 2n'
_symmetry_space_group_name_H-M 'P 42/m n m'
_atom_sites_solution_hydrogens difmap
_atom_sites_solution_primary direct
_atom_sites_solution_secondary difmap
_audit_creation_method SHELXL-97
_cell_angle_alpha 90.00
_cell_angle_beta 90.00
_cell_angle_gamma 90.00
_cell_formula_units_Z 2
_cell_length_a 8.8281(10)
_cell_length_b 8.8281(10)
_cell_length_c 11.4206(10)
_cell_measurement_reflns_used 46
_cell_measurement_temperature 292(2)
_cell_measurement_theta_max 13.98
_cell_measurement_theta_min 10.35
_cell_volume 890.07(16)
_computing_cell_refinement KM4B8
_computing_data_collection 'KM4B8 (Ga\/ldecki et al., 1997)'
_computing_data_reduction 'JANA2000 (Pet\<r\'i\<cek & Dus\<ek, 2000)'
_computing_molecular_graphics 'ORTEP3 for Windows (Farrugia, 1997)'
_computing_publication_material 'SHELXL97 (Sheldrick, 1997)'
_computing_structure_refinement 'SHELXL97 (Sheldrick, 1997)'
_computing_structure_solution 'SIR97 (Cascarano et al., 1996)'
_diffrn_ambient_temperature 292(2)
_diffrn_measured_fraction_theta_full 1.000
_diffrn_measured_fraction_theta_max 0.612
_diffrn_measurement_device_type 'XCalibur (KUMA) diffractometer'
_diffrn_measurement_method \w/2q
_diffrn_radiation_monochromator graphite
_diffrn_radiation_source 'fine-focus sealed tube'
_diffrn_radiation_type MoK\a
_diffrn_radiation_wavelength 0.71069
_diffrn_reflns_av_R_equivalents 0.0394
_diffrn_reflns_av_sigmaI/netI 0.0208
_diffrn_reflns_limit_h_max 12
_diffrn_reflns_limit_h_min -12
_diffrn_reflns_limit_k_max 16
_diffrn_reflns_limit_k_min -16
_diffrn_reflns_limit_l_max 15
_diffrn_reflns_limit_l_min 0
_diffrn_reflns_number 5577
_diffrn_reflns_theta_full 29.00
_diffrn_reflns_theta_max 40.47
_diffrn_reflns_theta_min 2.92
_diffrn_standards_decay_% 4.2
_diffrn_standards_interval_count 100
_diffrn_standards_number 3
_exptl_absorpt_coefficient_mu 1.622
_exptl_absorpt_correction_T_max 0.814
_exptl_absorpt_correction_T_min 0.553
_exptl_absorpt_correction_type gaussian
_exptl_absorpt_process_details
;
JANA2000 (Pet\<r\'i\<cek, V. &  Du\<sek, M., 2000)
;
_exptl_crystal_colour red
_exptl_crystal_density_diffrn 1.479
_exptl_crystal_density_method 'not measured'
_exptl_crystal_description plate
_exptl_crystal_F_000 400
_exptl_crystal_size_max 0.614
_exptl_crystal_size_mid 0.410
_exptl_crystal_size_min 0.117
_refine_diff_density_max 0.582
_refine_diff_density_min -0.697
_refine_ls_extinction_method none
_refine_ls_goodness_of_fit_ref 1.115
_refine_ls_hydrogen_treatment constr
_refine_ls_matrix_type full
_refine_ls_number_constraints 9
_refine_ls_number_parameters 24
_refine_ls_number_reflns 962
_refine_ls_number_restraints 0
_refine_ls_restrained_S_all 1.115
_refine_ls_R_factor_all 0.0499
_refine_ls_R_factor_gt 0.0221
_refine_ls_shift/su_max 0.000
_refine_ls_shift/su_mean 0.000
_refine_ls_structure_factor_coef Fsqd
_refine_ls_weighting_details 'calc w=1/[\s^2^(Fo^2^)+(0.0375P)^2^+0.0815P] where P=(Fo^2^+2Fc^2^)/3'
_refine_ls_weighting_scheme calc
_refine_ls_wR_factor_gt 0.0633
_refine_ls_wR_factor_ref 0.0747
_reflns_number_gt 639
_reflns_number_total 962
_reflns_threshold_expression I>2\s(I)
_cod_data_source_file cv6324.cif
_cod_data_source_block I
_cod_depositor_comments
;
The following automatic conversions were performed:
'_exptl_absorpt_correction_type' value 'Gaussian' changed to 'gaussian'
according to '/home/saulius/struct/CIF-dictionaries/cif_core.dic'
dictionary named 'cif_core.dic' version 2.4.1 from 2010-06-29.

Automatic conversion script
Id: cif_fix_enum 1527 2010-12-29 10:47:43Z saulius 

The following automatic conversions were performed:

'_exptl_absorpt_correction_type' value 'Gaussian' changed to
'gaussian' according to
/home/saulius/struct/CIF-dictionaries/cif_core.dic dictionary named
'cif_core.dic' version 2.4.1 from 2010-06-29.

Automatic conversion script
Id: cif_fix_values 1715 2011-07-08 13:25:40Z adriana 
;
_cod_original_sg_symbol_H-M P42/mnm
_cod_database_code 2203879
_cod_database_fobs_code 2203879

loop_
_symmetry_equiv_pos_as_xyz
'x, y, z'
'-y+1/2, x+1/2, z+1/2'
'-x+1/2, y+1/2, z+1/2'
'-x, -y, z'
'-y, -x, z'
'y+1/2, -x+1/2, z+1/2'
'x+1/2, -y+1/2, z+1/2'
'y, x, z'
'-x, -y, -z'
'y-1/2, -x-1/2, -z-1/2'
'x-1/2, -y-1/2, -z-1/2'
'x, y, -z'
'y, x, -z'
'-y-1/2, x-1/2, -z-1/2'
'-x-1/2, y-1/2, -z-1/2'
'-y, -x, -z'

loop_
_atom_site_label
_atom_site_fract_x
_atom_site_fract_y
_atom_site_fract_z
_atom_site_U_iso_or_equiv
_atom_site_adp_type
_atom_site_calc_flag
_atom_site_refinement_flags
_atom_site_occupancy
_atom_site_type_symbol
Pd1 0.0000 0.0000 0.5000 0.04453(13) Uani d S 1 Pd
Cl1 0.0000 0.0000 0.70113(11) 0.0688(3) Uani d S 1 Cl
Cl2 0.18511(7) 0.18511(7) 0.5000 0.0630(2) Uani d S 1 Cl
N1 0.0000 0.5000 0.2500 0.0505(6) Uani d S 1 N
C1 0.1211(3) 0.5647(3) 0.3257(2) 0.0773(6) Uani d . 1 C
H1 0.1595 0.4873 0.3767 0.116 Uiso calc R 1 H
H2 0.0801 0.6460 0.3716 0.116 Uiso calc R 1 H
H3 0.2018 0.6025 0.2775 0.116 Uiso calc R 1 H

loop_
_atom_site_aniso_label
_atom_site_aniso_U_11
_atom_site_aniso_U_22
_atom_site_aniso_U_33
_atom_site_aniso_U_12
_atom_site_aniso_U_13
_atom_site_aniso_U_23
Pd1 0.03364(11) 0.03364(11) 0.0663(3) 0.00231(12) 0.000 0.000
Cl1 0.0688(4) 0.0688(4) 0.0688(6) -0.0168(4) 0.000 0.000
Cl2 0.0514(3) 0.0514(3) 0.0862(6) -0.0134(4) 0.000 0.000
N1 0.0438(8) 0.0438(8) 0.0639(18) 0.000 0.000 0.000
C1 0.0558(11) 0.0837(15) 0.0925(16) -0.0078(11) -0.0123(11) -0.0142(14)

loop_
_atom_type_symbol
_atom_type_description
_atom_type_scat_dispersion_real
_atom_type_scat_dispersion_imag
_atom_type_scat_source
N N 0.0061 0.0033 'International Tables Vol C Tables 4.2.6.8 and 6.1.1.4'
C C 0.0033 0.0016 'International Tables Vol C Tables 4.2.6.8 and 6.1.1.4'
H H 0.0000 0.0000 'International Tables Vol C Tables 4.2.6.8 and 6.1.1.4'
Pd Pd -0.9988 1.0072 'International Tables Vol C Tables 4.2.6.8 and 6.1.1.4'
Cl Cl 0.1484 0.1585 'International Tables Vol C Tables 4.2.6.8 and 6.1.1.4'

loop_
_geom_angle_atom_site_label_1
_geom_angle_atom_site_label_2
_geom_angle_atom_site_label_3
_geom_angle_site_symmetry_1
_geom_angle_site_symmetry_3
_geom_angle
_geom_angle_publ_flag
Cl1 Pd1 Cl1 . 9_556 180.0 no
Cl1 Pd1 Cl2 . 9_556 90.0 no
Cl1 Pd1 Cl2 9_556 9_556 90.0 no
Cl1 Pd1 Cl2 . . 90.0 no
Cl1 Pd1 Cl2 9_556 . 90.0 no
Cl2 Pd1 Cl2 9_556 . 180.00(4) no
C1 N1 C1 . 10_566 109.70(10) no
C1 N1 C1 . 14_666 109.70(10) no
C1 N1 C1 10_566 14_666 109.0(2) no
C1 N1 C1 . 4_565 109.0(2) no
C1 N1 C1 10_566 4_565 109.70(10) no
C1 N1 C1 14_666 4_565 109.70(10) no
N1 C1 H1 . . 109.5 no
N1 C1 H2 . . 109.5 no
H1 C1 H2 . . 109.5 no
N1 C1 H3 . . 109.5 no
H1 C1 H3 . . 109.5 no
H2 C1 H3 . . 109.5 no

loop_
_geom_bond_atom_site_label_1
_geom_bond_atom_site_label_2
_geom_bond_site_symmetry_2
_geom_bond_distance
_geom_bond_publ_flag
Pd1 Cl1 . 2.2971(13) yes
Pd1 Cl1 9_556 2.2971(13) yes
Pd1 Cl2 9_556 2.3110(9) yes
Pd1 Cl2 . 2.3110(9) yes
N1 C1 . 1.489(2) yes
N1 C1 10_566 1.489(2) yes
N1 C1 14_666 1.489(2) yes
N1 C1 4_565 1.489(2) yes
C1 H1 . 0.9600 no
C1 H2 . 0.9600 no
C1 H3 . 0.9600 no

loop_
_geom_hbond_atom_site_label_D
_geom_hbond_atom_site_label_H
_geom_hbond_atom_site_label_A
_geom_hbond_site_symmetry_A
_geom_hbond_distance_DH
_geom_hbond_distance_HA
_geom_hbond_distance_DA
_geom_hbond_angle_DHA
_geom_hbond_publ_flag
C1 H1 Cl2 1 0.96 3.03 3.939(3) 159.5 yes
C1 H2 Cl2 9_566 0.96 3.14 4.019(3) 153.1 yes
C1 H3 Cl1 2_554 0.96 2.92 3.679(3) 137.2 yes
